data_7706055
loop_
_publ_author_name
'Shere, Henry'
'Hill, Michael S.'
'P\'echarman, Anne-Fr\'ed\'erique'
'Mahon, Mary F.'

_publ_section_title
;
 Reactivity of a magnesium diboranate with organic nitriles.
;
_journal_issue 4
_journal_name_full 'Dalton transactions (Cambridge, England : 2003)'
_journal_page_first 1283
_journal_page_last 1292
_journal_paper_doi 10.1039/d0dt04016a
_journal_volume 50
_journal_year 2021
_chemical_formula_moiety 'C53 H81 B2 Mg N3 O4, 0.85(C3 H7)'
_chemical_formula_sum 'C56 H88 B2 Mg N3 O4'
_chemical_formula_weight 913.22
_space_group_crystal_system triclinic
_space_group_IT_number 2
_space_group_name_Hall '-P 1'
_space_group_name_H-M_alt 'P -1'
_atom_sites_solution_hydrogens geom
_atom_sites_solution_primary dual
_audit_creation_date 2020-02-27
_audit_creation_method
;
Olex2 1.2
(compiled 2018.05.29 svn.r3508 for OlexSys, GUI svn.r5506)
;
_audit_update_record
;
2020-11-17 deposited with the CCDC.	2020-12-11 downloaded from the CCDC.
;
_cell_angle_alpha 89.0540(10)
_cell_angle_beta 82.7760(10)
_cell_angle_gamma 72.506(2)
_cell_formula_units_Z 2
_cell_length_a 11.2114(2)
_cell_length_b 12.0585(2)
_cell_length_c 21.9245(3)
_cell_measurement_reflns_used 12556
_cell_measurement_temperature 150.00(10)
_cell_measurement_theta_max 72.5330
_cell_measurement_theta_min 4.0630
_cell_volume 2803.79(8)
_computing_cell_refinement 'CrysAlisPro 1.171.39.46 (Rigaku OD, 2018)'
_computing_data_collection 'CrysAlisPro 1.171.39.46 (Rigaku OD, 2018)'
_computing_data_reduction 'CrysAlisPro 1.171.39.46 (Rigaku OD, 2018)'
_computing_molecular_graphics 'Olex2 (Dolomanov et al., 2009)'
_computing_publication_material 'Olex2 (Dolomanov et al., 2009)'
_computing_structure_refinement 'ShelXL (Sheldrick, 2015)'
_computing_structure_solution 'ShelXT (Sheldrick, 2015)'
_diffrn_ambient_environment N~2~
_diffrn_ambient_temperature 150.00(10)
_diffrn_detector 'CCD plate'
_diffrn_detector_area_resol_mean 8.1150
_diffrn_detector_type EosS2
_diffrn_measured_fraction_theta_full 1.000
_diffrn_measured_fraction_theta_max 0.996
_diffrn_measurement_device 'four-circle diffractometer'
_diffrn_measurement_device_type 'SuperNova, Dual, Cu at home/near, EosS2'
_diffrn_measurement_method '\w scans'
_diffrn_radiation_monochromator mirror
_diffrn_radiation_probe x-ray
_diffrn_radiation_type CuK\a
_diffrn_radiation_wavelength 1.54184
_diffrn_reflns_av_R_equivalents 0.0369
_diffrn_reflns_av_unetI/netI 0.0385
_diffrn_reflns_Laue_measured_fraction_full 1.000
_diffrn_reflns_Laue_measured_fraction_max 0.996
_diffrn_reflns_limit_h_max 12
_diffrn_reflns_limit_h_min -13
_diffrn_reflns_limit_k_max 14
_diffrn_reflns_limit_k_min -14
_diffrn_reflns_limit_l_max 25
_diffrn_reflns_limit_l_min -27
_diffrn_reflns_number 35411
_diffrn_reflns_point_group_measured_fraction_full 1.000
_diffrn_reflns_point_group_measured_fraction_max 0.996
_diffrn_reflns_theta_full 67.684
_diffrn_reflns_theta_max 73.044
_diffrn_reflns_theta_min 3.845
_diffrn_source 'micro-focus sealed X-ray tube'
_diffrn_source_type 'SuperNova (Cu) X-ray Source'
_exptl_absorpt_coefficient_mu 0.608
_exptl_absorpt_correction_T_max 1.000
_exptl_absorpt_correction_T_min 0.901
_exptl_absorpt_correction_type gaussian
_exptl_absorpt_process_details
;
CrysAlisPro 1.171.39.46 (Rigaku Oxford Diffraction, 2018)
Numerical absorption correction based on gaussian integration over
			a multifaceted crystal model
Empirical absorption correction using spherical harmonics,
 implemented in SCALE3 ABSPACK scaling algorithm.
;
_exptl_crystal_colour colourless
_exptl_crystal_colour_primary colourless
_exptl_crystal_density_diffrn 1.082
_exptl_crystal_description block
_exptl_crystal_F_000 998
_exptl_crystal_size_max 0.128
_exptl_crystal_size_mid 0.076
_exptl_crystal_size_min 0.064
_refine_diff_density_max 0.445
_refine_diff_density_min -0.295
_refine_diff_density_rms 0.052
_refine_ls_extinction_method none
_refine_ls_goodness_of_fit_ref 1.028
_refine_ls_hydrogen_treatment constr
_refine_ls_matrix_type full
_refine_ls_number_parameters 616
_refine_ls_number_reflns 11153
_refine_ls_number_restraints 0
_refine_ls_restrained_S_all 1.028
_refine_ls_R_factor_all 0.0649
_refine_ls_R_factor_gt 0.0560
_refine_ls_shift/su_max 0.001
_refine_ls_shift/su_mean 0.000
_refine_ls_structure_factor_coef Fsqd
_refine_ls_weighting_details 'w=1/[\s^2^(Fo^2^)+(0.1011P)^2^+0.5199P] where P=(Fo^2^+2Fc^2^)/3'
_refine_ls_weighting_scheme calc
_refine_ls_wR_factor_gt 0.1520
_refine_ls_wR_factor_ref 0.1615
_reflns_Friedel_coverage 0.000
_reflns_number_gt 9394
_reflns_number_total 11153
_reflns_threshold_expression 'I > 2\s(I)'
_cod_data_source_file d0dt04016a2.cif
_cod_data_source_block s19msh171_cpd_4
_cod_depositor_comments 'Adding full bibliography for 7706050--7706056.cif.'
_cod_database_code 7706055
_shelxl_version_number 2014-3
_shelx_space_group_comment
;
The symmetry employed for this shelxl refinement is uniquely defined
by the following loop, which should always be used as a source of
symmetry information in preference to the above space-group names.
They are only intended as comments.
;
_olex2_refinement_description
;
1. Fixed Uiso
 At 1.2 times of:
  All C(H) groups, All C(H,H) groups
 At 1.5 times of:
  All C(H,H,H) groups
2. Others
 Fixed Sof: C54(0.85) H54A(0.85) H54B(0.85) H54C(0.85) C55(0.85) H55A(0.85)
 H55B(0.85) C56(0.85) H56A(0.85) H56B(0.85)
3.a Ternary CH refined with riding coordinates:
 C12(H12), C15(H15), C24(H24), C27(H27)
3.b Secondary CH2 refined with riding coordinates:
 C50(H50A,H50B), C51(H51A,H51B), C52(H52A,H52B), C55(H55A,H55B), C56(H56A,H56B)
3.c Aromatic/amide H refined with riding coordinates:
 C3(H3), C8(H8), C9(H9), C10(H10), C20(H20), C21(H21), C22(H22), C38(H38),
 C39(H39), C40(H40), C41(H41)
3.d Idealised Me refined as rotating group:
 C1(H1A,H1B,H1C), C5(H5A,H5B,H5C), C13(H13A,H13B,H13C), C14(H14A,H14B,H14C),
 C16(H16A,H16B,H16C), C17(H17A,H17B,H17C), C25(H25A,H25B,H25C), C26(H26A,H26B,
 H26C), C28(H28A,H28B,H28C), C29(H29A,H29B,H29C), C32(H32A,H32B,H32C), C33(H33A,
 H33B,H33C), C34(H34A,H34B,H34C), C35(H35A,H35B,H35C), C43(H43A,H43B,H43C),
 C46(H46A,H46B,H46C), C47(H47A,H47B,H47C), C48(H48A,H48B,H48C), C49(H49A,H49B,
 H49C), C53(H53A,H53B,H53C), C54(H54A,H54B,H54C)
;

loop_
_space_group_symop_operation_xyz
'x, y, z'
'-x, -y, -z'

loop_
_atom_site_label
_atom_site_type_symbol
_atom_site_fract_x
_atom_site_fract_y
_atom_site_fract_z
_atom_site_U_iso_or_equiv
_atom_site_adp_type
_atom_site_occupancy
_atom_site_site_symmetry_order
_atom_site_calc_flag
_atom_site_refinement_flags_posn
_atom_site_refinement_flags_adp
_atom_site_refinement_flags_occupancy
_atom_site_disorder_assembly
_atom_site_disorder_group
Mg1 Mg 0.29989(4) 0.41452(4) 0.74842(2) 0.02646(13) Uani 1 1 d . . . . .
O1 O 0.12360(10) 0.40938(10) 0.77464(5) 0.0306(2) Uani 1 1 d . . . . .
O2 O -0.02693(10) 0.55733(10) 0.83676(5) 0.0304(2) Uani 1 1 d . . . . .
O3 O 0.01946(11) 0.73843(11) 0.91782(6) 0.0388(3) Uani 1 1 d . . . . .
O4 O 0.03339(13) 0.83834(13) 0.83040(7) 0.0503(3) Uani 1 1 d . . . . .
N1 N 0.46047(12) 0.29032(11) 0.76707(6) 0.0287(3) Uani 1 1 d . . . . .
N2 N 0.37428(12) 0.44053(12) 0.65949(6) 0.0311(3) Uani 1 1 d . . . . .
N3 N 0.19856(11) 0.56679(11) 0.79852(6) 0.0269(3) Uani 1 1 d . . . . .
C1 C 0.69027(15) 0.19238(17) 0.74996(9) 0.0399(4) Uani 1 1 d . . . . .
H1A H 0.6845 0.1852 0.7938 0.060 Uiso 1 1 calc GR . . . .
H1B H 0.7616 0.2184 0.7354 0.060 Uiso 1 1 calc GR . . . .
H1C H 0.7003 0.1182 0.7312 0.060 Uiso 1 1 calc GR . . . .
C2 C 0.57106(14) 0.27973(14) 0.73319(7) 0.0319(3) Uani 1 1 d . . . . .
C3 C 0.58734(15) 0.34039(16) 0.67939(8) 0.0354(3) Uani 1 1 d . . . . .
H3 H 0.6703 0.3373 0.6659 0.042 Uiso 1 1 calc R . . . .
C4 C 0.49832(15) 0.40524(16) 0.64240(7) 0.0343(3) Uani 1 1 d . . . . .
C5 C 0.55419(17) 0.4297(2) 0.57893(8) 0.0467(4) Uani 1 1 d . . . . .
H5A H 0.4931 0.4382 0.5508 0.070 Uiso 1 1 calc GR . . . .
H5B H 0.6278 0.3663 0.5653 0.070 Uiso 1 1 calc GR . . . .
H5C H 0.5770 0.5001 0.5805 0.070 Uiso 1 1 calc GR . . . .
C6 C 0.45699(13) 0.20803(14) 0.81488(7) 0.0301(3) Uani 1 1 d . . . . .
C7 C 0.45025(14) 0.24220(14) 0.87663(7) 0.0307(3) Uani 1 1 d . . . . .
C8 C 0.44190(16) 0.16188(16) 0.92228(8) 0.0375(4) Uani 1 1 d . . . . .
H8 H 0.4390 0.1824 0.9633 0.045 Uiso 1 1 calc R . . . .
C9 C 0.43787(18) 0.05180(16) 0.90735(9) 0.0438(4) Uani 1 1 d . . . . .
H9 H 0.4307 -0.0003 0.9383 0.053 Uiso 1 1 calc R . . . .
C10 C 0.44444(18) 0.01943(16) 0.84689(9) 0.0428(4) Uani 1 1 d . . . . .
H10 H 0.4414 -0.0545 0.8375 0.051 Uiso 1 1 calc R . . . .
C11 C 0.45564(15) 0.09559(14) 0.79915(8) 0.0359(3) Uani 1 1 d . . . . .
C12 C 0.45439(14) 0.36294(14) 0.89351(7) 0.0313(3) Uani 1 1 d . . . . .
H12 H 0.4070 0.4174 0.8652 0.038 Uiso 1 1 calc R . . . .
C13 C 0.58873(17) 0.37149(17) 0.88478(9) 0.0428(4) Uani 1 1 d . . . . .
H13A H 0.6406 0.3129 0.9084 0.064 Uiso 1 1 calc GR . . . .
H13B H 0.5879 0.4470 0.8984 0.064 Uiso 1 1 calc GR . . . .
H13C H 0.6221 0.3599 0.8421 0.064 Uiso 1 1 calc GR . . . .
C14 C 0.39378(17) 0.40502(16) 0.95864(8) 0.0391(4) Uani 1 1 d . . . . .
H14A H 0.3126 0.3925 0.9661 0.059 Uiso 1 1 calc GR . . . .
H14B H 0.3840 0.4865 0.9630 0.059 Uiso 1 1 calc GR . . . .
H14C H 0.4466 0.3626 0.9877 0.059 Uiso 1 1 calc GR . . . .
C15 C 0.46380(18) 0.05563(16) 0.73282(9) 0.0420(4) Uani 1 1 d . . . . .
H15 H 0.4962 0.1090 0.7063 0.050 Uiso 1 1 calc R . . . .
C16 C 0.5543(2) -0.0672(2) 0.71930(12) 0.0603(6) Uani 1 1 d . . . . .
H16A H 0.6354 -0.0709 0.7306 0.090 Uiso 1 1 calc GR . . . .
H16B H 0.5624 -0.0854 0.6762 0.090 Uiso 1 1 calc GR . . . .
H16C H 0.5218 -0.1222 0.7426 0.090 Uiso 1 1 calc GR . . . .
C17 C 0.3348(2) 0.06080(19) 0.71538(10) 0.0508(5) Uani 1 1 d . . . . .
H17A H 0.2971 0.0151 0.7433 0.076 Uiso 1 1 calc GR . . . .
H17B H 0.3444 0.0305 0.6742 0.076 Uiso 1 1 calc GR . . . .
H17C H 0.2818 0.1400 0.7176 0.076 Uiso 1 1 calc GR . . . .
C18 C 0.29539(15) 0.49704(16) 0.61388(7) 0.0337(3) Uani 1 1 d . . . . .
C19 C 0.28184(16) 0.61281(17) 0.59842(7) 0.0371(4) Uani 1 1 d . . . . .
C20 C 0.20217(17) 0.66278(18) 0.55467(8) 0.0424(4) Uani 1 1 d . . . . .
H20 H 0.1913 0.7400 0.5444 0.051 Uiso 1 1 calc R . . . .
C21 C 0.13947(18) 0.6000(2) 0.52649(9) 0.0467(4) Uani 1 1 d . . . . .
H21 H 0.0888 0.6341 0.4966 0.056 Uiso 1 1 calc R . . . .
C22 C 0.15189(17) 0.48644(19) 0.54264(9) 0.0446(4) Uani 1 1 d . . . . .
H22 H 0.1084 0.4449 0.5237 0.054 Uiso 1 1 calc R . . . .
C23 C 0.22857(16) 0.43255(17) 0.58691(8) 0.0379(4) Uani 1 1 d . . . . .
C24 C 0.34756(19) 0.68809(18) 0.62824(8) 0.0429(4) Uani 1 1 d . . . . .
H24 H 0.4104 0.6368 0.6516 0.052 Uiso 1 1 calc R . . . .
C25 C 0.4170(2) 0.7495(2) 0.58065(11) 0.0587(6) Uani 1 1 d . . . . .
H25A H 0.4775 0.6926 0.5534 0.088 Uiso 1 1 calc GR . . . .
H25B H 0.4595 0.7930 0.6014 0.088 Uiso 1 1 calc GR . . . .
H25C H 0.3573 0.8014 0.5575 0.088 Uiso 1 1 calc GR . . . .
C26 C 0.2547(2) 0.7777(2) 0.67327(10) 0.0532(5) Uani 1 1 d . . . . .
H26A H 0.1926 0.8301 0.6514 0.080 Uiso 1 1 calc GR . . . .
H26B H 0.2992 0.8208 0.6929 0.080 Uiso 1 1 calc GR . . . .
H26C H 0.2137 0.7387 0.7038 0.080 Uiso 1 1 calc GR . . . .
C27 C 0.24288(18) 0.30710(18) 0.60312(9) 0.0428(4) Uani 1 1 d . . . . .
H27 H 0.2585 0.2989 0.6462 0.051 Uiso 1 1 calc R . . . .
C28 C 0.3576(2) 0.2250(2) 0.56517(13) 0.0638(6) Uani 1 1 d . . . . .
H28A H 0.3461 0.2307 0.5224 0.096 Uiso 1 1 calc GR . . . .
H28B H 0.3674 0.1466 0.5780 0.096 Uiso 1 1 calc GR . . . .
H28C H 0.4315 0.2460 0.5711 0.096 Uiso 1 1 calc GR . . . .
C29 C 0.1258(2) 0.2706(2) 0.59840(13) 0.0618(6) Uani 1 1 d . . . . .
H29A H 0.0535 0.3266 0.6200 0.093 Uiso 1 1 calc GR . . . .
H29B H 0.1357 0.1957 0.6163 0.093 Uiso 1 1 calc GR . . . .
H29C H 0.1143 0.2664 0.5559 0.093 Uiso 1 1 calc GR . . . .
C30 C 0.04652(15) 0.35642(15) 0.81676(8) 0.0339(3) Uani 1 1 d . . . . .
C31 C -0.00694(14) 0.45072(14) 0.86886(8) 0.0323(3) Uani 1 1 d . . . . .
C32 C 0.12420(17) 0.24082(16) 0.83893(10) 0.0433(4) Uani 1 1 d . . . . .
H32A H 0.1500 0.1850 0.8054 0.065 Uiso 1 1 calc GR . . . .
H32B H 0.0745 0.2140 0.8714 0.065 Uiso 1 1 calc GR . . . .
H32C H 0.1974 0.2502 0.8541 0.065 Uiso 1 1 calc GR . . . .
C33 C -0.05605(17) 0.33704(18) 0.78252(10) 0.0446(4) Uani 1 1 d . . . . .
H33A H -0.1123 0.4108 0.7731 0.067 Uiso 1 1 calc GR . . . .
H33B H -0.1024 0.2944 0.8079 0.067 Uiso 1 1 calc GR . . . .
H33C H -0.0181 0.2937 0.7451 0.067 Uiso 1 1 calc GR . . . .
C34 C 0.08642(17) 0.44378(16) 0.91516(8) 0.0380(4) Uani 1 1 d . . . . .
H34A H 0.1693 0.4320 0.8935 0.057 Uiso 1 1 calc GR . . . .
H34B H 0.0869 0.3800 0.9420 0.057 Uiso 1 1 calc GR . . . .
H34C H 0.0615 0.5150 0.9390 0.057 Uiso 1 1 calc GR . . . .
C35 C -0.13252(16) 0.44818(17) 0.90387(9) 0.0429(4) Uani 1 1 d . . . . .
H35A H -0.1579 0.5061 0.9363 0.064 Uiso 1 1 calc GR . . . .
H35B H -0.1234 0.3728 0.9211 0.064 Uiso 1 1 calc GR . . . .
H35C H -0.1953 0.4641 0.8762 0.064 Uiso 1 1 calc GR . . . .
C36 C 0.20995(14) 0.64890(13) 0.83160(7) 0.0278(3) Uani 1 1 d . . . . .
C37 C 0.34014(14) 0.65906(13) 0.83436(7) 0.0292(3) Uani 1 1 d . . . . .
C38 C 0.43288(15) 0.61254(15) 0.78520(7) 0.0334(3) Uani 1 1 d . . . . .
H38 H 0.4114 0.5782 0.7523 0.040 Uiso 1 1 calc R . . . .
C39 C 0.55586(16) 0.61548(17) 0.78353(8) 0.0396(4) Uani 1 1 d . . . . .
H39 H 0.6158 0.5829 0.7503 0.048 Uiso 1 1 calc R . . . .
C40 C 0.58835(16) 0.66757(16) 0.83198(9) 0.0392(4) Uani 1 1 d . . . . .
H40 H 0.6704 0.6704 0.8317 0.047 Uiso 1 1 calc R . . . .
C41 C 0.49771(17) 0.71531(15) 0.88082(8) 0.0372(4) Uani 1 1 d . . . . .
H41 H 0.5201 0.7505 0.9131 0.045 Uiso 1 1 calc R . . . .
C42 C 0.37322(16) 0.71258(14) 0.88344(8) 0.0339(3) Uani 1 1 d . . . . .
C43 C 0.28192(18) 0.76686(19) 0.93903(10) 0.0486(5) Uani 1 1 d . . . . .
H43A H 0.2222 0.8369 0.9275 0.073 Uiso 1 1 calc GR . . . .
H43B H 0.3273 0.7849 0.9699 0.073 Uiso 1 1 calc GR . . . .
H43C H 0.2381 0.7133 0.9551 0.073 Uiso 1 1 calc GR . . . .
C44 C -0.09588(16) 0.83493(15) 0.92480(8) 0.0365(3) Uani 1 1 d . . . . .
C45 C -0.08563(16) 0.90483(15) 0.86420(9) 0.0391(4) Uani 1 1 d . . . . .
C46 C -0.20464(19) 0.7832(2) 0.93220(12) 0.0561(5) Uani 1 1 d . . . . .
H46A H -0.1971 0.7327 0.8976 0.084 Uiso 1 1 calc GR . . . .
H46B H -0.2830 0.8446 0.9344 0.084 Uiso 1 1 calc GR . . . .
H46C H -0.2026 0.7396 0.9693 0.084 Uiso 1 1 calc GR . . . .
C47 C -0.0969(3) 0.8997(2) 0.98357(11) 0.0716(7) Uani 1 1 d . . . . .
H47A H -0.0937 0.8480 1.0175 0.107 Uiso 1 1 calc GR . . . .
H47B H -0.1726 0.9640 0.9903 0.107 Uiso 1 1 calc GR . . . .
H47C H -0.0250 0.9280 0.9801 0.107 Uiso 1 1 calc GR . . . .
C48 C -0.1847(2) 0.9064(3) 0.82280(12) 0.0712(7) Uani 1 1 d . . . . .
H48A H -0.1627 0.9358 0.7834 0.107 Uiso 1 1 calc GR . . . .
H48B H -0.2653 0.9555 0.8411 0.107 Uiso 1 1 calc GR . . . .
H48C H -0.1890 0.8288 0.8177 0.107 Uiso 1 1 calc GR . . . .
C49 C -0.0793(4) 1.0264(2) 0.87353(15) 0.0827(9) Uani 1 1 d . . . . .
H49A H -0.0081 1.0233 0.8944 0.124 Uiso 1 1 calc GR . . . .
H49B H -0.1552 1.0716 0.8978 0.124 Uiso 1 1 calc GR . . . .
H49C H -0.0705 1.0616 0.8343 0.124 Uiso 1 1 calc GR . . . .
C50 C 0.02381(14) 0.61764(15) 0.72657(7) 0.0337(3) Uani 1 1 d . . . . .
H50A H 0.0040 0.6995 0.7372 0.040 Uiso 1 1 calc R . . . .
H50B H 0.0937 0.5996 0.6937 0.040 Uiso 1 1 calc R . . . .
C51 C -0.08998(16) 0.59961(18) 0.70137(8) 0.0401(4) Uani 1 1 d . . . . .
H51A H -0.0673 0.5207 0.6850 0.048 Uiso 1 1 calc R . . . .
H51B H -0.1577 0.6084 0.7349 0.048 Uiso 1 1 calc R . . . .
C52 C -0.13773(19) 0.6841(2) 0.65111(9) 0.0529(5) Uani 1 1 d . . . . .
H52A H -0.1679 0.7624 0.6685 0.063 Uiso 1 1 calc R . . . .
H52B H -0.0679 0.6806 0.6195 0.063 Uiso 1 1 calc R . . . .
C53 C -0.2430(2) 0.6593(3) 0.62168(11) 0.0722(8) Uani 1 1 d . . . . .
H53A H -0.2636 0.7109 0.5881 0.108 Uiso 1 1 calc GR . . . .
H53B H -0.3161 0.6712 0.6517 0.108 Uiso 1 1 calc GR . . . .
H53C H -0.2159 0.5802 0.6066 0.108 Uiso 1 1 calc GR . . . .
B1 B 0.07103(15) 0.54342(15) 0.78573(8) 0.0288(3) Uani 1 1 d . . . . .
B2 B 0.08426(16) 0.74339(16) 0.86234(8) 0.0307(3) Uani 1 1 d . . . . .
C54 C 0.7283(5) 0.0326(5) 0.5731(3) 0.1168(17) Uani 0.85 1 d . . P . .
H54A H 0.6991 0.0238 0.5347 0.175 Uiso 0.85 1 calc GR . P . .
H54B H 0.6696 0.0980 0.5958 0.175 Uiso 0.85 1 calc GR . P . .
H54C H 0.7352 -0.0366 0.5965 0.175 Uiso 0.85 1 calc GR . P . .
C55 C 0.8519(6) 0.0519(5) 0.5614(3) 0.125(2) Uani 0.85 1 d . . P . .
H55A H 0.8384 0.1347 0.5563 0.150 Uiso 0.85 1 calc R . P . .
H55B H 0.8938 0.0302 0.5978 0.150 Uiso 0.85 1 calc R . P . .
C56 C 0.9378(5) -0.0089(4) 0.5086(2) 0.1037(14) Uani 0.85 1 d . . P . .
H56A H 0.8927 0.0098 0.4730 0.124 Uiso 0.85 1 calc R . P . .
H56B H 0.9527 -0.0915 0.5151 0.124 Uiso 0.85 1 calc R . P . .

loop_
_atom_site_aniso_label
_atom_site_aniso_U_11
_atom_site_aniso_U_22
_atom_site_aniso_U_33
_atom_site_aniso_U_23
_atom_site_aniso_U_13
_atom_site_aniso_U_12
Mg1 0.0215(2) 0.0312(3) 0.0276(2) 0.00289(18) -0.00467(17) -0.00885(18)
O1 0.0240(5) 0.0341(6) 0.0360(6) -0.0004(4) -0.0020(4) -0.0127(4)
O2 0.0239(5) 0.0331(5) 0.0350(6) 0.0018(4) -0.0040(4) -0.0095(4)
O3 0.0316(6) 0.0418(6) 0.0388(6) 0.0074(5) -0.0021(5) -0.0059(5)
O4 0.0388(7) 0.0487(8) 0.0494(7) 0.0181(6) 0.0030(5) 0.0035(6)
N1 0.0249(6) 0.0311(6) 0.0305(6) 0.0035(5) -0.0066(5) -0.0080(5)
N2 0.0280(6) 0.0417(7) 0.0251(6) 0.0030(5) -0.0060(5) -0.0118(5)
N3 0.0236(6) 0.0305(6) 0.0287(6) 0.0050(5) -0.0059(4) -0.0104(5)
C1 0.0272(8) 0.0478(10) 0.0427(9) 0.0048(7) -0.0067(6) -0.0076(7)
C2 0.0255(7) 0.0369(8) 0.0343(8) -0.0002(6) -0.0065(6) -0.0098(6)
C3 0.0243(7) 0.0481(9) 0.0334(8) 0.0017(7) -0.0017(6) -0.0113(6)
C4 0.0304(8) 0.0456(9) 0.0286(7) 0.0020(6) -0.0039(6) -0.0140(7)
C5 0.0354(9) 0.0697(13) 0.0325(9) 0.0072(8) -0.0009(7) -0.0138(8)
C6 0.0226(7) 0.0313(7) 0.0369(8) 0.0061(6) -0.0065(5) -0.0077(5)
C7 0.0232(7) 0.0334(8) 0.0354(8) 0.0059(6) -0.0047(5) -0.0083(6)
C8 0.0373(8) 0.0392(9) 0.0360(8) 0.0086(7) -0.0042(6) -0.0121(7)
C9 0.0462(10) 0.0349(9) 0.0494(10) 0.0132(7) -0.0028(8) -0.0131(7)
C10 0.0427(9) 0.0305(8) 0.0559(11) 0.0060(7) -0.0071(8) -0.0118(7)
C11 0.0298(7) 0.0308(8) 0.0455(9) 0.0027(7) -0.0070(6) -0.0062(6)
C12 0.0293(7) 0.0344(8) 0.0322(8) 0.0061(6) -0.0078(6) -0.0116(6)
C13 0.0358(9) 0.0463(10) 0.0509(10) 0.0024(8) -0.0056(7) -0.0194(7)
C14 0.0396(9) 0.0449(9) 0.0353(8) 0.0012(7) -0.0073(7) -0.0152(7)
C15 0.0444(10) 0.0346(9) 0.0479(10) -0.0022(7) -0.0078(7) -0.0121(7)
C16 0.0630(13) 0.0475(11) 0.0614(13) -0.0125(10) -0.0133(10) -0.0003(10)
C17 0.0515(11) 0.0485(11) 0.0551(11) -0.0013(9) -0.0150(9) -0.0157(9)
C18 0.0289(7) 0.0484(9) 0.0246(7) 0.0033(6) -0.0058(6) -0.0120(7)
C19 0.0339(8) 0.0500(10) 0.0280(7) 0.0062(7) -0.0052(6) -0.0135(7)
C20 0.0377(9) 0.0531(10) 0.0359(9) 0.0106(7) -0.0087(7) -0.0118(8)
C21 0.0360(9) 0.0681(13) 0.0370(9) 0.0108(8) -0.0153(7) -0.0132(8)
C22 0.0365(9) 0.0658(12) 0.0372(9) 0.0025(8) -0.0144(7) -0.0199(8)
C23 0.0328(8) 0.0523(10) 0.0304(8) 0.0012(7) -0.0068(6) -0.0145(7)
C24 0.0476(10) 0.0510(10) 0.0368(9) 0.0103(7) -0.0123(7) -0.0224(8)
C25 0.0621(13) 0.0795(16) 0.0498(11) 0.0210(11) -0.0170(10) -0.0415(12)
C26 0.0673(13) 0.0496(11) 0.0505(11) 0.0031(9) -0.0114(9) -0.0277(10)
C27 0.0430(9) 0.0540(11) 0.0376(9) 0.0010(8) -0.0118(7) -0.0212(8)
C28 0.0596(13) 0.0563(13) 0.0691(15) 0.0036(11) -0.0020(11) -0.0104(10)
C29 0.0553(13) 0.0615(13) 0.0790(16) 0.0000(11) -0.0173(11) -0.0295(11)
C30 0.0266(7) 0.0354(8) 0.0430(9) 0.0016(7) -0.0023(6) -0.0152(6)
C31 0.0269(7) 0.0358(8) 0.0366(8) 0.0031(6) -0.0015(6) -0.0140(6)
C32 0.0352(8) 0.0350(9) 0.0599(11) 0.0046(8) -0.0011(7) -0.0131(7)
C33 0.0365(9) 0.0490(10) 0.0563(11) -0.0030(8) -0.0073(8) -0.0243(8)
C34 0.0382(8) 0.0417(9) 0.0373(8) 0.0089(7) -0.0080(7) -0.0159(7)
C35 0.0317(8) 0.0471(10) 0.0500(10) 0.0052(8) 0.0047(7) -0.0163(7)
C36 0.0275(7) 0.0301(7) 0.0281(7) 0.0061(5) -0.0073(5) -0.0107(6)
C37 0.0290(7) 0.0288(7) 0.0335(7) 0.0084(6) -0.0112(6) -0.0119(6)
C38 0.0325(8) 0.0420(8) 0.0315(7) 0.0069(6) -0.0080(6) -0.0187(6)
C39 0.0332(8) 0.0510(10) 0.0393(9) 0.0081(7) -0.0060(6) -0.0194(7)
C40 0.0319(8) 0.0456(9) 0.0483(10) 0.0121(7) -0.0147(7) -0.0209(7)
C41 0.0409(9) 0.0350(8) 0.0435(9) 0.0072(7) -0.0205(7) -0.0175(7)
C42 0.0358(8) 0.0307(7) 0.0388(8) 0.0053(6) -0.0143(6) -0.0118(6)
C43 0.0394(9) 0.0578(11) 0.0499(11) -0.0157(9) -0.0135(8) -0.0126(8)
C44 0.0312(8) 0.0339(8) 0.0428(9) -0.0030(7) -0.0016(6) -0.0084(6)
C45 0.0326(8) 0.0311(8) 0.0495(10) 0.0043(7) -0.0038(7) -0.0041(6)
C46 0.0348(9) 0.0611(13) 0.0751(15) 0.0176(11) -0.0080(9) -0.0192(9)
C47 0.111(2) 0.0557(13) 0.0485(12) -0.0124(10) -0.0026(13) -0.0276(14)
C48 0.0468(12) 0.109(2) 0.0602(14) 0.0229(14) -0.0152(10) -0.0251(13)
C49 0.127(3) 0.0413(12) 0.0830(19) 0.0046(12) 0.0010(17) -0.0359(15)
C50 0.0265(7) 0.0410(8) 0.0343(8) 0.0025(6) -0.0062(6) -0.0104(6)
C51 0.0298(8) 0.0553(10) 0.0366(8) 0.0001(7) -0.0089(6) -0.0131(7)
C52 0.0365(9) 0.0767(14) 0.0408(10) 0.0043(9) -0.0099(7) -0.0083(9)
C53 0.0525(13) 0.117(2) 0.0484(12) 0.0074(13) -0.0229(10) -0.0203(14)
B1 0.0239(7) 0.0338(8) 0.0316(8) 0.0008(6) -0.0063(6) -0.0119(6)
B2 0.0289(8) 0.0309(8) 0.0346(8) 0.0025(7) -0.0092(6) -0.0106(6)
C54 0.118(4) 0.116(4) 0.102(3) 0.014(3) 0.012(3) -0.024(3)
C55 0.144(5) 0.109(4) 0.095(3) 0.017(3) 0.010(3) -0.008(3)
C56 0.119(4) 0.079(3) 0.099(3) 0.011(2) -0.010(3) -0.010(3)

loop_
_atom_type_symbol
_atom_type_description
_atom_type_scat_dispersion_real
_atom_type_scat_dispersion_imag
_atom_type_scat_source
C C 0.0181 0.0091 'International Tables Vol C Tables 4.2.6.8 and 6.1.1.4'
H H 0.0000 0.0000 'International Tables Vol C Tables 4.2.6.8 and 6.1.1.4'
B B 0.0090 0.0039 'International Tables Vol C Tables 4.2.6.8 and 6.1.1.4'
Mg Mg 0.1719 0.1771 'International Tables Vol C Tables 4.2.6.8 and 6.1.1.4'
N N 0.0311 0.0180 'International Tables Vol C Tables 4.2.6.8 and 6.1.1.4'
O O 0.0492 0.0322 'International Tables Vol C Tables 4.2.6.8 and 6.1.1.4'

loop_
_geom_angle_atom_site_label_1
_geom_angle_atom_site_label_2
_geom_angle_atom_site_label_3
_geom_angle
_geom_angle_site_symmetry_1
_geom_angle_site_symmetry_3
_geom_angle_publ_flag
O1 Mg1 N1 125.04(5) . . ?
O1 Mg1 N2 125.80(5) . . ?
O1 Mg1 N3 71.16(5) . . ?
N1 Mg1 N2 94.30(6) . . ?
N1 Mg1 N3 128.51(5) . . ?
N2 Mg1 N3 114.76(6) . . ?
C30 O1 Mg1 144.39(10) . . ?
C30 O1 B1 107.40(11) . . ?
B1 O1 Mg1 93.07(8) . . ?
C31 O2 B1 109.16(12) . . ?
B2 O3 C44 109.04(13) . . ?
B2 O4 C45 108.93(14) . . ?
C2 N1 Mg1 120.93(11) . . ?
C2 N1 C6 117.72(13) . . ?
C6 N1 Mg1 121.28(10) . . ?
C4 N2 Mg1 120.67(11) . . ?
C4 N2 C18 117.16(13) . . ?
C18 N2 Mg1 122.16(10) . . ?
C36 N3 Mg1 143.53(11) . . ?
C36 N3 B1 127.41(13) . . ?
B1 N3 Mg1 88.88(9) . . ?
N1 C2 C1 120.26(15) . . ?
N1 C2 C3 124.86(14) . . ?
C3 C2 C1 114.81(14) . . ?
C2 C3 C4 130.35(15) . . ?
N2 C4 C3 124.32(15) . . ?
N2 C4 C5 121.20(15) . . ?
C3 C4 C5 114.44(15) . . ?
C7 C6 N1 119.60(14) . . ?
C7 C6 C11 121.19(15) . . ?
C11 C6 N1 119.17(15) . . ?
C6 C7 C12 121.15(14) . . ?
C8 C7 C6 118.35(15) . . ?
C8 C7 C12 120.48(15) . . ?
C9 C8 C7 120.89(17) . . ?
C10 C9 C8 120.23(16) . . ?
C9 C10 C11 121.30(17) . . ?
C6 C11 C15 122.48(15) . . ?
C10 C11 C6 118.01(17) . . ?
C10 C11 C15 119.50(16) . . ?
C7 C12 C13 112.07(14) . . ?
C7 C12 C14 114.37(14) . . ?
C14 C12 C13 108.70(14) . . ?
C11 C15 C16 112.67(16) . . ?
C11 C15 C17 111.91(16) . . ?
C17 C15 C16 109.23(17) . . ?
C19 C18 N2 121.40(15) . . ?
C19 C18 C23 120.98(15) . . ?
C23 C18 N2 117.58(15) . . ?
C18 C19 C24 123.10(15) . . ?
C20 C19 C18 118.42(17) . . ?
C20 C19 C24 118.46(17) . . ?
C21 C20 C19 121.33(19) . . ?
C20 C21 C22 119.87(16) . . ?
C21 C22 C23 121.29(17) . . ?
C18 C23 C27 121.42(15) . . ?
C22 C23 C18 118.06(17) . . ?
C22 C23 C27 120.47(16) . . ?
C19 C24 C25 112.54(16) . . ?
C26 C24 C19 111.29(16) . . ?
C26 C24 C25 109.75(19) . . ?
C23 C27 C28 111.14(17) . . ?
C23 C27 C29 113.94(17) . . ?
C29 C27 C28 110.67(19) . . ?
O1 C30 C31 102.19(12) . . ?
O1 C30 C32 111.38(13) . . ?
O1 C30 C33 107.93(14) . . ?
C32 C30 C31 113.31(15) . . ?
C32 C30 C33 109.14(15) . . ?
C33 C30 C31 112.62(14) . . ?
O2 C31 C30 103.45(12) . . ?
O2 C31 C34 109.95(13) . . ?
O2 C31 C35 108.39(13) . . ?
C34 C31 C30 112.24(14) . . ?
C35 C31 C30 113.98(14) . . ?
C35 C31 C34 108.65(14) . . ?
N3 C36 C37 118.61(14) . . ?
N3 C36 B2 118.15(13) . . ?
C37 C36 B2 122.93(13) . . ?
C38 C37 C36 117.83(14) . . ?
C38 C37 C42 118.23(14) . . ?
C42 C37 C36 123.93(15) . . ?
C39 C38 C37 122.54(16) . . ?
C40 C39 C38 119.12(17) . . ?
C41 C40 C39 119.31(15) . . ?
C40 C41 C42 122.35(16) . . ?
C37 C42 C43 123.54(15) . . ?
C41 C42 C37 118.43(16) . . ?
C41 C42 C43 118.02(15) . . ?
O3 C44 C45 103.61(13) . . ?
O3 C44 C46 107.00(15) . . ?
O3 C44 C47 106.67(17) . . ?
C46 C44 C45 114.48(16) . . ?
C47 C44 C45 115.10(17) . . ?
C47 C44 C46 109.2(2) . . ?
O4 C45 C44 103.87(13) . . ?
O4 C45 C48 105.49(18) . . ?
O4 C45 C49 107.41(19) . . ?
C48 C45 C44 114.08(17) . . ?
C49 C45 C44 115.02(19) . . ?
C49 C45 C48 110.1(2) . . ?
C51 C50 B1 117.27(14) . . ?
C52 C51 C50 113.41(16) . . ?
C53 C52 C51 113.6(2) . . ?
O1 B1 N3 98.27(11) . . ?
O1 B1 C50 115.32(13) . . ?
O2 B1 O1 103.97(12) . . ?
O2 B1 N3 117.52(13) . . ?
O2 B1 C50 113.40(13) . . ?
N3 B1 C50 107.65(12) . . ?
O3 B2 C36 127.03(15) . . ?
O4 B2 O3 114.31(15) . . ?
O4 B2 C36 118.64(15) . . ?
C56 C55 C54 117.6(6) . . ?
C55 C56 C56 121.7(6) . 2_756 ?

loop_
_geom_bond_atom_site_label_1
_geom_bond_atom_site_label_2
_geom_bond_distance
_geom_bond_site_symmetry_2
_geom_bond_publ_flag
Mg1 O1 2.0069(11) . ?
Mg1 N1 2.0483(13) . ?
Mg1 N2 2.0792(14) . ?
Mg1 N3 2.0899(14) . ?
O1 C30 1.4557(18) . ?
O1 B1 1.557(2) . ?
O2 C31 1.426(2) . ?
O2 B1 1.440(2) . ?
O3 C44 1.449(2) . ?
O3 B2 1.346(2) . ?
O4 C45 1.449(2) . ?
O4 B2 1.345(2) . ?
N1 C2 1.335(2) . ?
N1 C6 1.436(2) . ?
N2 C4 1.332(2) . ?
N2 C18 1.4437(19) . ?
N3 C36 1.283(2) . ?
N3 B1 1.5963(19) . ?
C1 C2 1.515(2) . ?
C2 C3 1.399(2) . ?
C3 C4 1.407(2) . ?
C4 C5 1.515(2) . ?
C6 C7 1.408(2) . ?
C6 C11 1.410(2) . ?
C7 C8 1.396(2) . ?
C7 C12 1.524(2) . ?
C8 C9 1.388(3) . ?
C9 C10 1.375(3) . ?
C10 C11 1.400(3) . ?
C11 C15 1.523(3) . ?
C12 C13 1.528(2) . ?
C12 C14 1.527(2) . ?
C15 C16 1.532(3) . ?
C15 C17 1.525(3) . ?
C18 C19 1.399(3) . ?
C18 C23 1.412(2) . ?
C19 C20 1.398(2) . ?
C19 C24 1.529(3) . ?
C20 C21 1.376(3) . ?
C21 C22 1.379(3) . ?
C22 C23 1.399(2) . ?
C23 C27 1.514(3) . ?
C24 C25 1.536(3) . ?
C24 C26 1.526(3) . ?
C27 C28 1.523(3) . ?
C27 C29 1.520(3) . ?
C30 C31 1.555(2) . ?
C30 C32 1.514(2) . ?
C30 C33 1.525(2) . ?
C31 C34 1.531(2) . ?
C31 C35 1.525(2) . ?
C36 C37 1.510(2) . ?
C36 B2 1.600(2) . ?
C37 C38 1.395(2) . ?
C37 C42 1.407(2) . ?
C38 C39 1.386(2) . ?
C39 C40 1.383(3) . ?
C40 C41 1.380(3) . ?
C41 C42 1.400(2) . ?
C42 C43 1.507(3) . ?
C44 C45 1.572(3) . ?
C44 C46 1.519(3) . ?
C44 C47 1.515(3) . ?
C45 C48 1.516(3) . ?
C45 C49 1.507(3) . ?
C50 C51 1.526(2) . ?
C50 B1 1.617(2) . ?
C51 C52 1.524(3) . ?
C52 C53 1.519(3) . ?
C54 C55 1.464(8) . ?
C55 C56 1.458(7) . ?
C56 C56 1.477(10) 2_756 ?

loop_
_smtbx_masks_void_nr
_smtbx_masks_void_average_x
_smtbx_masks_void_average_y
_smtbx_masks_void_average_z
_smtbx_masks_void_volume
_smtbx_masks_void_count_electrons
_smtbx_masks_void_content
1 -0.500 0.000 0.500 151.5 6.8 ?
2 0.215 -0.042 0.838 10.4 0.3 ?
3 0.785 0.042 0.162 10.4 0.3 ?
